data_7117612
loop_
_publ_author_name
'Sarkar, Satavisha'
'Khan, Abu T.'

_publ_section_title
;
 Beyond conventional routes, an unprecedented metal-free chemoselective
 synthesis of anthranilate esters via a multicomponent reaction (MCR)
 strategy.
;
_journal_issue 63
_journal_name_full 'Chemical communications (Cambridge, England)'
_journal_page_first 12673
_journal_page_last 12676
_journal_paper_doi 10.1039/c5cc03369a
_journal_volume 51
_journal_year 2015
_chemical_formula_sum 'C15 H20 N2 O3'
_chemical_formula_weight 276.33
_chemical_name_systematic
; 
 ? 
;
_space_group_IT_number 14
_symmetry_cell_setting monoclinic
_symmetry_space_group_name_Hall '-P 2ybc'
_symmetry_space_group_name_H-M 'P 1 21/c 1'
_atom_sites_solution_hydrogens geom
_atom_sites_solution_primary direct
_atom_sites_solution_secondary difmap
_audit_creation_method SHELXL-97
_audit_update_record
;
2015-04-17 deposited with the CCDC.
2015-06-10 downloaded from the CCDC.
;
_cell_angle_alpha 90.00
_cell_angle_beta 94.390(7)
_cell_angle_gamma 90.00
_cell_formula_units_Z 4
_cell_length_a 4.8164(4)
_cell_length_b 12.3382(7)
_cell_length_c 24.0676(19)
_cell_measurement_reflns_used 1066
_cell_measurement_temperature 296(2)
_cell_measurement_theta_max 25.55
_cell_measurement_theta_min 3.03
_cell_volume 1426.04(18)
_computing_structure_refinement 'SHELXL-97 (Sheldrick, 1997)'
_computing_structure_solution 'SHELXS-97 (Sheldrick, 1990)'
_diffrn_ambient_temperature 296(2)
_diffrn_measured_fraction_theta_full 0.999
_diffrn_measured_fraction_theta_max 0.999
_diffrn_radiation_monochromator graphite
_diffrn_radiation_source 'fine-focus sealed tube'
_diffrn_radiation_type MoK\a
_diffrn_radiation_wavelength 0.71073
_diffrn_reflns_av_R_equivalents 0.0406
_diffrn_reflns_av_sigmaI/netI 0.1024
_diffrn_reflns_limit_h_max 5
_diffrn_reflns_limit_h_min -5
_diffrn_reflns_limit_k_max 14
_diffrn_reflns_limit_k_min -14
_diffrn_reflns_limit_l_max 29
_diffrn_reflns_limit_l_min -29
_diffrn_reflns_number 5129
_diffrn_reflns_theta_full 25.55
_diffrn_reflns_theta_max 25.55
_diffrn_reflns_theta_min 3.03
_exptl_absorpt_coefficient_mu 0.090
_exptl_absorpt_correction_T_max 1.00000
_exptl_absorpt_correction_T_min 0.40509
_exptl_absorpt_correction_type multi-scan
_exptl_absorpt_process_details multi-scan
_exptl_crystal_colour colourless
_exptl_crystal_density_diffrn 1.287
_exptl_crystal_density_method 'not measured'
_exptl_crystal_description block
_exptl_crystal_F_000 592
_exptl_crystal_size_max 0.32
_exptl_crystal_size_mid 0.24
_exptl_crystal_size_min 0.12
_refine_diff_density_max 0.189
_refine_diff_density_min -0.179
_refine_diff_density_rms 0.042
_refine_ls_extinction_coef 0.0052(10)
_refine_ls_extinction_expression Fc^*^=kFc[1+0.001xFc^2^\l^3^/sin(2\q)]^-1/4^
_refine_ls_extinction_method SHELXL
_refine_ls_goodness_of_fit_ref 1.016
_refine_ls_hydrogen_treatment mixed
_refine_ls_matrix_type full
_refine_ls_number_parameters 191
_refine_ls_number_reflns 2652
_refine_ls_number_restraints 0
_refine_ls_restrained_S_all 1.016
_refine_ls_R_factor_all 0.1241
_refine_ls_R_factor_gt 0.0669
_refine_ls_shift/su_max 0.000
_refine_ls_shift/su_mean 0.000
_refine_ls_structure_factor_coef Fsqd
_refine_ls_weighting_details 'calc w=1/[\s^2^(Fo^2^)+(0.0305P)^2^+0.0000P] where P=(Fo^2^+2Fc^2^)/3'
_refine_ls_weighting_scheme calc
_refine_ls_wR_factor_gt 0.1125
_refine_ls_wR_factor_ref 0.1366
_reflns_number_gt 1434
_reflns_number_total 2652
_reflns_threshold_expression >2sigma(I)
_cod_data_source_file c5cc03369a2.cif
_cod_data_source_block ssa-2-no2-cy
_cod_original_cell_volume 1426.02(17)
_cod_original_sg_symbol_H-M 'P 21/c'
_cod_database_code 7117612

loop_
_symmetry_equiv_pos_as_xyz
'x, y, z'
'-x, y+1/2, -z+1/2'
'-x, -y, -z'
'x, -y-1/2, z-1/2'

loop_
_atom_site_label
_atom_site_type_symbol
_atom_site_fract_x
_atom_site_fract_y
_atom_site_fract_z
_atom_site_U_iso_or_equiv
_atom_site_adp_type
_atom_site_occupancy
_atom_site_symmetry_multiplicity
_atom_site_calc_flag
_atom_site_refinement_flags
O1 O 0.1763(4) 1.00566(16) 0.36644(8) 0.0441(6) Uani 1 1 d .
O3 O 0.8718(5) 0.73862(17) 0.36643(9) 0.0524(7) Uani 1 1 d .
N1 N 0.5492(5) 0.9113(2) 0.33729(10) 0.0382(7) Uani 1 1 d .
O2 O 0.7083(5) 0.57656(17) 0.33890(9) 0.0606(7) Uani 1 1 d .
N2 N 0.6163(6) 1.0473(2) 0.40147(11) 0.0412(7) Uani 1 1 d .
C9 C 0.4295(6) 0.9909(2) 0.36835(11) 0.0340(7) Uani 1 1 d .
C5 C 0.4014(6) 0.8384(2) 0.30157(11) 0.0373(8) Uani 1 1 d .
C10 C 0.5273(6) 1.1356(2) 0.43661(11) 0.0353(7) Uani 1 1 d .
H10 H 0.3348 1.1212 0.4450 0.042 Uiso 1 1 calc R
C6 C 0.4776(6) 0.7293(2) 0.29972(12) 0.0391(8) Uani 1 1 d .
C7 C 0.7047(6) 0.6858(3) 0.33796(13) 0.0416(8) Uani 1 1 d .
C4 C 0.1804(6) 0.8758(2) 0.26592(12) 0.0426(8) Uani 1 1 d .
H4 H 0.1282 0.9483 0.2668 0.051 Uiso 1 1 calc R
C1 C 0.3345(7) 0.6603(3) 0.26131(13) 0.0468(9) Uani 1 1 d .
H1 H 0.3886 0.5882 0.2592 0.056 Uiso 1 1 calc R
C3 C 0.0388(7) 0.8052(3) 0.22938(12) 0.0503(9) Uani 1 1 d .
H3 H -0.1106 0.8306 0.2062 0.060 Uiso 1 1 calc R
C2 C 0.1149(7) 0.6976(3) 0.22661(13) 0.0555(10) Uani 1 1 d .
H2 H 0.0189 0.6510 0.2016 0.067 Uiso 1 1 calc R
C11 C 0.7050(7) 1.1391(2) 0.49101(12) 0.0466(9) Uani 1 1 d .
H11A H 0.8973 1.1524 0.4837 0.056 Uiso 1 1 calc R
H11B H 0.6961 1.0696 0.5096 0.056 Uiso 1 1 calc R
C13 C 0.6029(8) 1.3377(3) 0.49998(15) 0.0676(11) Uani 1 1 d .
H13A H 0.5250 1.3914 0.5238 0.081 Uiso 1 1 calc R
H13B H 0.7925 1.3590 0.4943 0.081 Uiso 1 1 calc R
C15 C 0.5334(7) 1.2445(2) 0.40745(13) 0.0536(10) Uani 1 1 d .
H15A H 0.4145 1.2418 0.3731 0.064 Uiso 1 1 calc R
H15B H 0.7217 1.2599 0.3981 0.064 Uiso 1 1 calc R
C12 C 0.6054(8) 1.2280(3) 0.52870(13) 0.0623(11) Uani 1 1 d .
H12A H 0.4192 1.2109 0.5388 0.075 Uiso 1 1 calc R
H12B H 0.7273 1.2310 0.5627 0.075 Uiso 1 1 calc R
C14 C 0.4344(8) 1.3350(3) 0.44453(15) 0.0642(11) Uani 1 1 d .
H14A H 0.4510 1.4042 0.4259 0.077 Uiso 1 1 calc R
H14B H 0.2396 1.3238 0.4505 0.077 Uiso 1 1 calc R
C8 C 0.9306(8) 0.5286(3) 0.37428(14) 0.0718(12) Uani 1 1 d .
H8A H 1.1065 0.5544 0.3634 0.108 Uiso 1 1 calc R
H8B H 0.9230 0.4512 0.3707 0.108 Uiso 1 1 calc R
H8C H 0.9103 0.5485 0.4123 0.108 Uiso 1 1 calc R
H1N H 0.722(6) 0.895(2) 0.3495(11) 0.048(10) Uiso 1 1 d .
H2N H 0.799(8) 1.033(3) 0.3982(16) 0.108(16) Uiso 1 1 d .

loop_
_atom_site_aniso_label
_atom_site_aniso_U_11
_atom_site_aniso_U_22
_atom_site_aniso_U_33
_atom_site_aniso_U_23
_atom_site_aniso_U_13
_atom_site_aniso_U_12
O1 0.0304(13) 0.0485(14) 0.0534(14) -0.0104(11) 0.0028(10) 0.0038(11)
O3 0.0509(15) 0.0451(14) 0.0595(15) -0.0065(11) -0.0067(12) 0.0015(12)
N1 0.0287(16) 0.0370(16) 0.0481(16) -0.0143(12) -0.0019(12) 0.0048(13)
O2 0.0691(18) 0.0368(14) 0.0746(17) -0.0010(12) -0.0023(14) 0.0033(13)
N2 0.0309(17) 0.0391(17) 0.0530(17) -0.0173(13) 0.0002(13) -0.0002(13)
C9 0.0369(19) 0.0262(17) 0.0389(17) -0.0013(14) 0.0035(14) 0.0015(15)
C5 0.0393(19) 0.0372(18) 0.0359(17) -0.0040(14) 0.0063(14) -0.0061(16)
C10 0.0325(17) 0.0311(17) 0.0423(18) -0.0075(14) 0.0027(14) 0.0012(14)
C6 0.0356(19) 0.041(2) 0.0417(18) -0.0054(14) 0.0075(15) -0.0058(15)
C7 0.041(2) 0.038(2) 0.0469(19) -0.0073(16) 0.0135(15) 0.0007(17)
C4 0.041(2) 0.046(2) 0.0399(17) -0.0007(15) -0.0012(15) -0.0029(16)
C1 0.053(2) 0.039(2) 0.0491(19) -0.0099(16) 0.0079(17) -0.0066(17)
C3 0.048(2) 0.063(2) 0.0384(18) -0.0005(17) -0.0024(16) -0.010(2)
C2 0.060(3) 0.062(2) 0.044(2) -0.0131(18) 0.0034(18) -0.017(2)
C11 0.049(2) 0.046(2) 0.0438(18) -0.0008(15) -0.0026(16) -0.0009(17)
C13 0.064(3) 0.056(3) 0.084(3) -0.035(2) 0.013(2) -0.008(2)
C15 0.057(2) 0.049(2) 0.053(2) -0.0006(17) -0.0061(18) 0.0055(19)
C12 0.067(3) 0.074(3) 0.046(2) -0.0213(19) 0.0043(18) -0.010(2)
C14 0.064(3) 0.037(2) 0.091(3) -0.010(2) 0.007(2) 0.0071(19)
C8 0.080(3) 0.050(2) 0.084(3) 0.012(2) -0.004(2) 0.021(2)

loop_
_atom_type_symbol
_atom_type_description
_atom_type_scat_dispersion_real
_atom_type_scat_dispersion_imag
_atom_type_scat_source
C C 0.0033 0.0016 'International Tables Vol C Tables 4.2.6.8 and 6.1.1.4'
H H 0.0000 0.0000 'International Tables Vol C Tables 4.2.6.8 and 6.1.1.4'
N N 0.0061 0.0033 'International Tables Vol C Tables 4.2.6.8 and 6.1.1.4'
O O 0.0106 0.0060 'International Tables Vol C Tables 4.2.6.8 and 6.1.1.4'

loop_
_geom_angle_atom_site_label_1
_geom_angle_atom_site_label_2
_geom_angle_atom_site_label_3
_geom_angle
C9 N1 C5 125.0(3)
C7 O2 C8 115.3(3)
C9 N2 C10 120.9(3)
O1 C9 N2 124.1(3)
O1 C9 N1 122.5(3)
N2 C9 N1 113.5(3)
C4 C5 C6 119.3(3)
C4 C5 N1 119.6(3)
C6 C5 N1 121.1(3)
N2 C10 C11 110.5(2)
N2 C10 C15 112.0(3)
C11 C10 C15 110.2(2)
C5 C6 C1 119.4(3)
C5 C6 C7 121.0(3)
C1 C6 C7 119.7(3)
O3 C7 O2 121.6(3)
O3 C7 C6 126.0(3)
O2 C7 C6 112.5(3)
C3 C4 C5 120.1(3)
C2 C1 C6 121.0(3)
C2 C3 C4 121.1(3)
C1 C2 C3 119.2(3)
C10 C11 C12 110.7(2)
C14 C13 C12 111.6(3)
C10 C15 C14 111.0(3)
C13 C12 C11 111.2(3)
C13 C14 C15 111.2(3)

loop_
_geom_bond_atom_site_label_1
_geom_bond_atom_site_label_2
_geom_bond_distance
O1 C9 1.231(3)
O3 C7 1.207(3)
N1 C9 1.386(3)
N1 C5 1.400(3)
O2 C7 1.348(3)
O2 C8 1.443(3)
N2 C9 1.349(3)
N2 C10 1.463(3)
C5 C4 1.394(4)
C5 C6 1.398(4)
C10 C11 1.509(3)
C10 C15 1.518(4)
C6 C1 1.398(4)
C6 C7 1.476(4)
C4 C3 1.380(4)
C1 C2 1.376(4)
C3 C2 1.380(4)
C11 C12 1.524(4)
C13 C14 1.508(4)
C13 C12 1.519(4)
C15 C14 1.528(4)
